data_1501864
loop_
_publ_author_name
'Antczak, Monika I.'
'Cai, Feng'
'Ready, Joseph M.'

_publ_section_title
;
 Asymmetric synthesis of tertiary benzylic alcohols.
;
_journal_issue 2
_journal_name_full 'Organic letters'
_journal_page_first 184
_journal_page_last 187
_journal_paper_doi 10.1021/ol102567h
_journal_volume 13
_journal_year 2011
_chemical_absolute_configuration syn
_chemical_formula_sum 'C23 H20 O2 S'
_chemical_formula_weight 360.45
_chemical_name_systematic
; 
 ? 
;
_space_group_IT_number 19
_symmetry_cell_setting orthorhombic
_symmetry_space_group_name_Hall 'P 2ac 2ab'
_symmetry_space_group_name_H-M 'P 21 21 21'
_atom_sites_solution_hydrogens geom
_atom_sites_solution_primary direct
_atom_sites_solution_secondary difmap
_audit_creation_method SHELXL-97
_cell_angle_alpha 90.00
_cell_angle_beta 90.00
_cell_angle_gamma 90.00
_cell_formula_units_Z 8
_cell_length_a 11.150(7)
_cell_length_b 11.305(8)
_cell_length_c 31.20(3)
_cell_measurement_reflns_used 188
_cell_measurement_temperature 293(2)
_cell_measurement_theta_max 0.1
_cell_measurement_theta_min 0.0
_cell_volume 3933(5)
_computing_cell_refinement 'HKL2000 v095.373'
_computing_data_collection 'collect, Nonius 1999'
_computing_data_reduction 'HKL2000 v095.373'
_computing_publication_material 'XCIF (Sheldrick and Bruker 1997)'
_computing_structure_refinement 'SHELXL-97 (Sheldrick, 1997)'
_computing_structure_solution 'SHELXS-97 (Sheldrick, 1990)'
_diffrn_ambient_temperature 293(2)
_diffrn_measured_fraction_theta_full 0.889
_diffrn_measured_fraction_theta_max 0.889
_diffrn_measurement_device_type 'KAPPA CCD'
_diffrn_measurement_method collect
_diffrn_radiation_monochromator graphite
_diffrn_radiation_source 'fine-focus sealed tube'
_diffrn_radiation_type MoK\a
_diffrn_radiation_wavelength 0.71069
_diffrn_reflns_av_R_equivalents 0.106
_diffrn_reflns_av_sigmaI/netI 0.1724
_diffrn_reflns_limit_h_max 11
_diffrn_reflns_limit_h_min 0
_diffrn_reflns_limit_k_max 13
_diffrn_reflns_limit_k_min 0
_diffrn_reflns_limit_l_max 36
_diffrn_reflns_limit_l_min 0
_diffrn_reflns_number 3494
_diffrn_reflns_theta_full 25.06
_diffrn_reflns_theta_max 25.06
_diffrn_reflns_theta_min 1.31
_exptl_absorpt_coefficient_mu 0.178
_exptl_absorpt_correction_type none
_exptl_absorpt_process_details none
_exptl_crystal_colour colorless
_exptl_crystal_density_diffrn 1.217
_exptl_crystal_density_method 'not measured'
_exptl_crystal_description plate
_exptl_crystal_F_000 1520
_exptl_crystal_size_max 0.11
_exptl_crystal_size_mid 0.08
_exptl_crystal_size_min 0.03
_refine_diff_density_max 0.183
_refine_diff_density_min -0.258
_refine_diff_density_rms 0.047
_refine_ls_abs_structure_details 'Flack H D (1983), Acta Cryst. A39, 876-881'
_refine_ls_abs_structure_Flack 0.2(2)
_refine_ls_extinction_method none
_refine_ls_goodness_of_fit_ref 0.847
_refine_ls_hydrogen_treatment constr
_refine_ls_matrix_type full
_refine_ls_number_parameters 471
_refine_ls_number_reflns 3494
_refine_ls_number_restraints 0
_refine_ls_restrained_S_all 0.847
_refine_ls_R_factor_all 0.1914
_refine_ls_R_factor_gt 0.0709
_refine_ls_shift/su_max 0.009
_refine_ls_shift/su_mean 0.001
_refine_ls_structure_factor_coef Fsqd
_refine_ls_weighting_details 'calc w=1/[\s^2^(Fo^2^)+(0.0822P)^2^+0.0000P] where P=(Fo^2^+2Fc^2^)/3'
_refine_ls_weighting_scheme calc
_refine_ls_wR_factor_gt 0.1861
_refine_ls_wR_factor_ref 0.2301
_reflns_number_gt 1654
_reflns_number_total 3494
_reflns_threshold_expression >2sigma(I)
_cod_data_source_file ol102567h_si_002.cif
_cod_data_source_block shelxl
_cod_original_sg_symbol_H-M P212121
_cod_database_code 1501864

loop_
_symmetry_equiv_pos_as_xyz
'x, y, z'
'-x+1/2, -y, z+1/2'
'x+1/2, -y+1/2, -z'
'-x, y+1/2, -z+1/2'

loop_
_atom_site_label
_atom_site_type_symbol
_atom_site_fract_x
_atom_site_fract_y
_atom_site_fract_z
_atom_site_U_iso_or_equiv
_atom_site_adp_type
_atom_site_occupancy
_atom_site_symmetry_multiplicity
_atom_site_calc_flag
_atom_site_refinement_flags
S1 S 0.5537(3) 0.5076(3) 0.22353(9) 0.0639(9) Uani 1 1 d .
O1 O 0.4953(7) 0.6066(7) 0.1986(2) 0.067(2) Uani 1 1 d .
O2 O 0.6018(7) 0.3277(7) 0.2907(3) 0.072(2) Uani 1 1 d .
H2 H 0.5607 0.2677 0.2894 0.108 Uiso 1 1 calc R
C1 C 1.0094(12) 0.3963(13) 0.1262(4) 0.100(5) Uani 1 1 d .
H1A H 1.0195 0.4522 0.1034 0.151 Uiso 1 1 calc R
H1B H 1.0044 0.3179 0.1146 0.151 Uiso 1 1 calc R
H1C H 1.0766 0.4012 0.1454 0.151 Uiso 1 1 calc R
C2 C 0.8953(11) 0.4243(13) 0.1505(4) 0.075(4) Uani 1 1 d .
C3 C 0.8624(14) 0.3577(12) 0.1852(4) 0.088(4) Uani 1 1 d .
H3 H 0.9096 0.2941 0.1938 0.106 Uiso 1 1 calc R
C4 C 0.7589(12) 0.3852(12) 0.2075(4) 0.074(4) Uani 1 1 d .
H4 H 0.7356 0.3388 0.2307 0.088 Uiso 1 1 calc R
C5 C 0.6898(9) 0.4815(9) 0.1955(3) 0.055(3) Uani 1 1 d .
C6 C 0.7220(11) 0.5498(11) 0.1610(4) 0.070(3) Uani 1 1 d .
H6 H 0.6746 0.6136 0.1528 0.085 Uiso 1 1 calc R
C7 C 0.8251(12) 0.5232(11) 0.1384(3) 0.071(3) Uani 1 1 d .
H7 H 0.8484 0.5702 0.1154 0.086 Uiso 1 1 calc R
C8 C 0.6171(10) 0.5791(10) 0.2701(4) 0.058(3) Uani 1 1 d .
C9 C 0.6089(9) 0.5286(10) 0.3110(4) 0.056(3) Uani 1 1 d .
C10 C 0.6565(12) 0.5927(12) 0.3448(4) 0.079(4) Uani 1 1 d .
H10 H 0.6554 0.5608 0.3723 0.095 Uiso 1 1 calc R
C11 C 0.7056(12) 0.7037(13) 0.3382(4) 0.090(4) Uani 1 1 d .
H11 H 0.7346 0.7464 0.3614 0.108 Uiso 1 1 calc R
C12 C 0.7120(12) 0.7514(11) 0.2980(4) 0.081(4) Uani 1 1 d .
H12 H 0.7465 0.8254 0.2939 0.097 Uiso 1 1 calc R
C13 C 0.6671(11) 0.6893(11) 0.2638(4) 0.073(3) Uani 1 1 d .
H13 H 0.6703 0.7215 0.2364 0.088 Uiso 1 1 calc R
C14 C 0.5468(11) 0.4095(10) 0.3183(3) 0.058(3) Uani 1 1 d .
C15 C 0.5464(12) 0.3680(11) 0.3637(3) 0.078(4) Uani 1 1 d .
H15A H 0.6272 0.3530 0.3728 0.116 Uiso 1 1 calc R
H15B H 0.5004 0.2964 0.3659 0.116 Uiso 1 1 calc R
H15C H 0.5113 0.4277 0.3817 0.116 Uiso 1 1 calc R
C16 C 0.4169(15) 0.4318(10) 0.3053(4) 0.068(4) Uani 1 1 d .
C17 C 0.3159(14) 0.4580(12) 0.2948(4) 0.075(4) Uani 1 1 d .
C18 C 0.2015(10) 0.4919(12) 0.2826(4) 0.066(3) Uani 1 1 d .
C19 C 0.1867(13) 0.5730(14) 0.2494(5) 0.091(4) Uani 1 1 d .
H19 H 0.2539 0.6033 0.2355 0.109 Uiso 1 1 calc R
C20 C 0.0771(16) 0.6081(15) 0.2369(5) 0.106(5) Uani 1 1 d .
H20 H 0.0694 0.6601 0.2140 0.127 Uiso 1 1 calc R
C21 C -0.0213(16) 0.569(2) 0.2571(6) 0.117(7) Uani 1 1 d .
H21 H -0.0966 0.5974 0.2493 0.140 Uiso 1 1 calc R
C22 C -0.0102(16) 0.488(2) 0.2893(7) 0.142(7) Uani 1 1 d .
H22 H -0.0780 0.4573 0.3026 0.170 Uiso 1 1 calc R
C23 C 0.1018(13) 0.4518(16) 0.3016(5) 0.106(5) Uani 1 1 d .
H23 H 0.1088 0.3977 0.3239 0.127 Uiso 1 1 calc R
S2 S 0.7237(3) 0.8040(3) 0.02274(10) 0.0650(9) Uani 1 1 d .
O3 O 0.8230(7) 0.7517(7) 0.0495(2) 0.082(2) Uani 1 1 d .
O4 O 0.5453(7) 0.8392(7) -0.0465(3) 0.077(2) Uani 1 1 d .
H4A H 0.4795 0.8081 -0.0498 0.116 Uiso 1 1 calc R
C24 C 0.5933(14) 1.2627(12) 0.1150(4) 0.107(5) Uani 1 1 d .
H24A H 0.5211 1.2927 0.1022 0.161 Uiso 1 1 calc R
H24B H 0.6556 1.3210 0.1127 0.161 Uiso 1 1 calc R
H24C H 0.5790 1.2454 0.1447 0.161 Uiso 1 1 calc R
C25 C 0.6316(11) 1.1503(11) 0.0919(4) 0.071(4) Uani 1 1 d .
C26 C 0.7287(13) 1.0860(11) 0.1035(4) 0.079(4) Uani 1 1 d .
H26 H 0.7760 1.1121 0.1262 0.095 Uiso 1 1 calc R
C27 C 0.7598(10) 0.9802(11) 0.0821(4) 0.069(3) Uani 1 1 d .
H27 H 0.8272 0.9374 0.0904 0.083 Uiso 1 1 calc R
C28 C 0.6887(11) 0.9409(10) 0.0487(4) 0.064(3) Uani 1 1 d .
C29 C 0.5859(10) 1.0031(12) 0.0366(4) 0.069(3) Uani 1 1 d .
H29 H 0.5362 0.9760 0.0148 0.082 Uiso 1 1 calc R
C30 C 0.5607(11) 1.1076(11) 0.0587(4) 0.073(3) Uani 1 1 d .
H30 H 0.4931 1.1507 0.0509 0.088 Uiso 1 1 calc R
C31 C 0.7944(10) 0.8636(9) -0.0243(4) 0.058(3) Uani 1 1 d .
C32 C 0.9047(12) 0.9190(11) -0.0187(4) 0.073(4) Uani 1 1 d .
H32 H 0.9373 0.9249 0.0087 0.087 Uiso 1 1 calc R
C33 C 0.9675(11) 0.9658(12) -0.0536(4) 0.083(4) Uani 1 1 d .
H33 H 1.0408 1.0034 -0.0497 0.100 Uiso 1 1 calc R
C34 C 0.9185(13) 0.9552(12) -0.0935(4) 0.083(4) Uani 1 1 d .
H34 H 0.9580 0.9893 -0.1167 0.099 Uiso 1 1 calc R
C35 C 0.8130(12) 0.8957(10) -0.1006(4) 0.071(3) Uani 1 1 d .
H35 H 0.7844 0.8871 -0.1284 0.085 Uiso 1 1 calc R
C36 C 0.7489(9) 0.8485(10) -0.0667(3) 0.056(3) Uani 1 1 d .
C37 C 0.6324(11) 0.7788(11) -0.0720(4) 0.069(3) Uani 1 1 d .
C38 C 0.5913(12) 0.7716(13) -0.1191(3) 0.092(4) Uani 1 1 d .
H38A H 0.5767 0.8498 -0.1298 0.138 Uiso 1 1 calc R
H38B H 0.5189 0.7259 -0.1209 0.138 Uiso 1 1 calc R
H38C H 0.6527 0.7344 -0.1360 0.138 Uiso 1 1 calc R
C39 C 0.6531(12) 0.6592(12) -0.0571(4) 0.075(4) Uani 1 1 d .
C40 C 0.6797(12) 0.5614(13) -0.0459(4) 0.074(4) Uani 1 1 d .
C41 C 0.7139(12) 0.4449(11) -0.0294(4) 0.070(3) Uani 1 1 d .
C42 C 0.6818(14) 0.3423(12) -0.0508(4) 0.091(4) Uani 1 1 d .
H42 H 0.6319 0.3454 -0.0746 0.109 Uiso 1 1 calc R
C43 C 0.7254(16) 0.2348(12) -0.0361(5) 0.101(5) Uani 1 1 d .
H43 H 0.7074 0.1665 -0.0514 0.121 Uiso 1 1 calc R
C44 C 0.7941(17) 0.2255(13) 0.0002(6) 0.102(5) Uani 1 1 d .
H44 H 0.8212 0.1524 0.0099 0.122 Uiso 1 1 calc R
C45 C 0.8218(14) 0.3301(15) 0.0221(5) 0.100(4) Uani 1 1 d .
H45 H 0.8676 0.3269 0.0470 0.119 Uiso 1 1 calc R
C46 C 0.7819(14) 0.4371(13) 0.0072(5) 0.092(4) Uani 1 1 d .
H46 H 0.8013 0.5057 0.0221 0.111 Uiso 1 1 calc R

loop_
_atom_site_aniso_label
_atom_site_aniso_U_11
_atom_site_aniso_U_22
_atom_site_aniso_U_33
_atom_site_aniso_U_23
_atom_site_aniso_U_13
_atom_site_aniso_U_12
S1 0.0583(18) 0.0714(19) 0.0619(18) -0.0047(16) -0.0048(15) 0.0030(18)
O1 0.063(5) 0.078(5) 0.061(5) 0.001(4) -0.009(4) 0.023(4)
O2 0.065(5) 0.065(5) 0.085(5) -0.002(5) 0.024(5) 0.000(4)
C1 0.076(10) 0.102(11) 0.123(12) 0.002(9) 0.015(9) 0.012(9)
C2 0.056(8) 0.090(10) 0.077(9) -0.015(8) 0.006(7) -0.007(8)
C3 0.101(12) 0.088(10) 0.075(9) 0.019(8) -0.008(9) 0.021(9)
C4 0.069(9) 0.095(9) 0.057(8) -0.008(7) 0.014(7) 0.016(8)
C5 0.047(7) 0.054(6) 0.063(7) -0.005(6) 0.000(5) 0.014(6)
C6 0.068(8) 0.083(8) 0.061(7) 0.008(7) 0.000(7) 0.002(7)
C7 0.075(9) 0.080(9) 0.059(7) 0.016(7) 0.008(7) -0.016(8)
C8 0.059(8) 0.045(7) 0.072(8) 0.002(6) -0.009(6) 0.013(6)
C9 0.049(7) 0.065(7) 0.055(8) 0.002(7) 0.001(6) -0.004(6)
C10 0.085(9) 0.096(10) 0.057(8) 0.011(8) 0.003(7) -0.015(9)
C11 0.098(10) 0.111(11) 0.061(8) -0.002(8) -0.002(8) -0.028(10)
C12 0.083(9) 0.074(8) 0.086(10) -0.008(8) -0.008(8) -0.015(8)
C13 0.080(9) 0.077(9) 0.063(8) 0.007(7) -0.009(7) -0.010(8)
C14 0.053(8) 0.067(7) 0.056(7) -0.006(6) 0.004(6) 0.010(7)
C15 0.084(9) 0.083(8) 0.066(8) 0.011(7) 0.009(7) 0.000(8)
C16 0.093(11) 0.054(7) 0.058(8) -0.009(6) 0.010(8) -0.016(8)
C17 0.075(10) 0.081(9) 0.068(8) -0.010(7) 0.014(8) -0.007(8)
C18 0.043(8) 0.079(8) 0.076(8) -0.011(7) -0.008(6) -0.002(7)
C19 0.061(10) 0.116(12) 0.096(11) -0.018(10) -0.004(8) 0.003(9)
C20 0.078(12) 0.136(14) 0.104(12) -0.025(10) -0.022(11) 0.023(12)
C21 0.048(11) 0.179(19) 0.123(15) -0.042(14) -0.026(11) 0.020(12)
C22 0.067(13) 0.21(2) 0.147(17) -0.018(17) 0.003(12) -0.041(14)
C23 0.049(9) 0.146(14) 0.122(12) 0.016(11) 0.003(9) -0.027(9)
S2 0.0580(19) 0.0704(19) 0.0666(19) 0.0006(16) 0.0048(17) 0.0047(17)
O3 0.075(6) 0.092(6) 0.079(5) 0.008(5) 0.000(5) 0.024(5)
O4 0.054(5) 0.082(6) 0.095(6) -0.020(5) 0.000(5) 0.008(5)
C24 0.100(11) 0.086(10) 0.136(13) -0.035(9) 0.017(10) 0.000(9)
C25 0.054(8) 0.082(9) 0.078(9) 0.012(7) -0.006(7) 0.000(7)
C26 0.105(11) 0.082(9) 0.051(7) -0.006(7) 0.002(8) -0.004(9)
C27 0.057(7) 0.084(9) 0.066(8) 0.006(7) -0.007(6) -0.002(7)
C28 0.072(9) 0.057(6) 0.063(8) 0.008(6) 0.007(7) -0.001(7)
C29 0.056(8) 0.078(8) 0.072(8) 0.000(7) -0.009(6) -0.002(8)
C30 0.041(7) 0.086(9) 0.093(9) 0.000(8) -0.009(7) 0.006(7)
C31 0.047(7) 0.063(7) 0.064(8) -0.006(6) 0.010(6) -0.007(6)
C32 0.065(8) 0.101(10) 0.052(7) -0.004(7) 0.010(7) 0.000(8)
C33 0.054(8) 0.116(11) 0.081(9) -0.009(8) 0.010(7) -0.015(8)
C34 0.078(10) 0.098(10) 0.071(9) 0.001(8) 0.011(8) -0.008(9)
C35 0.078(9) 0.076(8) 0.058(8) -0.016(7) 0.010(7) -0.013(8)
C36 0.047(7) 0.070(7) 0.052(7) -0.016(6) 0.006(6) 0.005(6)
C37 0.060(8) 0.068(8) 0.079(9) -0.006(7) -0.002(7) 0.007(7)
C38 0.082(9) 0.122(11) 0.072(9) -0.011(8) -0.021(7) -0.022(9)
C39 0.071(9) 0.063(9) 0.091(10) -0.010(8) -0.001(7) -0.014(8)
C40 0.077(10) 0.076(9) 0.068(8) -0.014(8) 0.022(7) -0.012(8)
C41 0.065(8) 0.074(9) 0.071(9) -0.008(7) 0.024(7) -0.006(7)
C42 0.120(13) 0.073(9) 0.080(9) -0.013(8) -0.004(9) -0.014(9)
C43 0.156(15) 0.062(9) 0.085(11) 0.005(8) 0.011(11) -0.018(9)
C44 0.143(15) 0.075(11) 0.088(11) 0.016(9) 0.026(11) 0.008(11)
C45 0.104(12) 0.103(12) 0.092(10) 0.012(10) 0.001(10) 0.007(10)
C46 0.093(11) 0.083(10) 0.101(11) -0.002(9) -0.001(9) -0.007(9)

loop_
_atom_type_symbol
_atom_type_description
_atom_type_scat_dispersion_real
_atom_type_scat_dispersion_imag
_atom_type_scat_source
C C 0.0033 0.0016 'International Tables Vol C Tables 4.2.6.8 and 6.1.1.4'
H H 0.0000 0.0000 'International Tables Vol C Tables 4.2.6.8 and 6.1.1.4'
O O 0.0106 0.0060 'International Tables Vol C Tables 4.2.6.8 and 6.1.1.4'
S S 0.1246 0.1234 'International Tables Vol C Tables 4.2.6.8 and 6.1.1.4'

loop_
_geom_angle_atom_site_label_1
_geom_angle_atom_site_label_2
_geom_angle_atom_site_label_3
_geom_angle
O1 S1 C5 103.7(5)
O1 S1 C8 104.6(5)
C5 S1 C8 97.8(5)
C3 C2 C7 119.8(12)
C3 C2 C1 120.4(14)
C7 C2 C1 119.8(13)
C2 C3 C4 119.8(12)
C5 C4 C3 120.4(12)
C4 C5 C6 120.5(10)
C4 C5 S1 118.2(9)
C6 C5 S1 121.1(9)
C7 C6 C5 119.7(11)
C6 C7 C2 119.8(11)
C13 C8 C9 121.6(11)
C13 C8 S1 116.7(9)
C9 C8 S1 121.6(9)
C10 C9 C8 117.1(10)
C10 C9 C14 121.2(10)
C8 C9 C14 121.6(10)
C9 C10 C11 120.7(11)
C12 C11 C10 121.1(12)
C11 C12 C13 119.5(12)
C8 C13 C12 119.9(11)
O2 C14 C16 111.1(9)
O2 C14 C9 106.8(9)
C16 C14 C9 104.2(9)
O2 C14 C15 112.1(9)
C16 C14 C15 107.6(10)
C9 C14 C15 114.9(10)
C17 C16 C14 175.3(13)
C16 C17 C18 178.1(15)
C23 C18 C19 117.0(13)
C23 C18 C17 123.3(13)
C19 C18 C17 119.7(12)
C18 C19 C20 121.1(15)
C21 C20 C19 120.9(17)
C20 C21 C22 119.4(17)
C21 C22 C23 119.3(18)
C18 C23 C22 122.2(17)
O3 S2 C28 104.4(5)
O3 S2 C31 106.1(5)
C28 S2 C31 98.1(5)
C26 C25 C30 118.0(12)
C26 C25 C24 123.0(12)
C30 C25 C24 118.9(12)
C25 C26 C27 121.6(12)
C28 C27 C26 119.2(11)
C27 C28 C29 120.8(11)
C27 C28 S2 119.6(10)
C29 C28 S2 119.5(10)
C30 C29 C28 117.3(11)
C25 C30 C29 123.2(11)
C32 C31 C36 119.0(10)
C32 C31 S2 117.0(9)
C36 C31 S2 123.8(9)
C31 C32 C33 121.0(11)
C34 C33 C32 118.5(12)
C35 C34 C33 122.1(13)
C34 C35 C36 120.7(12)
C35 C36 C31 118.5(10)
C35 C36 C37 123.8(10)
C31 C36 C37 117.6(10)
C39 C37 O4 112.0(11)
C39 C37 C36 108.2(10)
O4 C37 C36 105.8(9)
C39 C37 C38 107.6(11)
O4 C37 C38 110.7(10)
C36 C37 C38 112.5(10)
C40 C39 C37 174.6(15)
C39 C40 C41 176.3(14)
C46 C41 C42 119.3(13)
C46 C41 C40 119.6(12)
C42 C41 C40 121.1(13)
C41 C42 C43 118.9(14)
C44 C43 C42 122.4(14)
C43 C44 C45 117.5(13)
C44 C45 C46 120.5(14)
C41 C46 C45 121.2(14)

loop_
_geom_bond_atom_site_label_1
_geom_bond_atom_site_label_2
_geom_bond_distance
S1 O1 1.511(8)
S1 C5 1.776(11)
S1 C8 1.805(12)
O2 C14 1.404(12)
C1 C2 1.514(16)
C2 C3 1.369(17)
C2 C7 1.416(17)
C3 C4 1.383(17)
C4 C5 1.385(16)
C5 C6 1.373(15)
C6 C7 1.381(16)
C8 C13 1.379(16)
C8 C9 1.401(15)
C9 C10 1.387(15)
C9 C14 1.531(16)
C10 C11 1.384(17)
C11 C12 1.366(17)
C12 C13 1.373(16)
C14 C16 1.525(19)
C14 C15 1.494(14)
C16 C17 1.209(18)
C17 C18 1.386(19)
C18 C23 1.339(17)
C18 C19 1.395(18)
C19 C20 1.34(2)
C20 C21 1.34(2)
C21 C22 1.37(3)
C22 C23 1.37(2)
S2 O3 1.507(8)
S2 C28 1.790(12)
S2 C31 1.797(11)
O4 C37 1.430(13)
C24 C25 1.523(17)
C25 C26 1.353(17)
C25 C30 1.388(16)
C26 C27 1.414(16)
C27 C28 1.383(15)
C28 C29 1.396(16)
C29 C30 1.396(16)
C31 C32 1.391(16)
C31 C36 1.429(15)
C32 C33 1.398(15)
C33 C34 1.366(16)
C34 C35 1.373(16)
C35 C36 1.382(15)
C36 C37 1.527(16)
C37 C39 1.448(18)
C37 C38 1.542(15)
C39 C40 1.196(18)
C40 C41 1.465(19)
C41 C46 1.373(18)
C41 C42 1.386(16)
C42 C43 1.387(19)
C43 C44 1.37(2)
C44 C45 1.40(2)
C45 C46 1.370(19)
